data_2218014
loop_
_publ_author_name
'Wang, Yao'
'Yin, Mai-Hua'
'Zhang, Guo-Fang'

_publ_section_title
;
 2-(Benzotriazol-1-ylmethylamino)benzoic acid
;
_journal_coeditor_code SU2045
_journal_issue 4
_journal_name_full 'Acta Crystallographica Section E'
_journal_page_first o735
_journal_paper_doi 10.1107/S160053680800740X
_journal_volume 64
_journal_year 2008
_chemical_formula_iupac 'C14 H12 N4 O2'
_chemical_formula_moiety 'C14 H12 N4 O2'
_chemical_formula_sum 'C14 H12 N4 O2'
_chemical_formula_weight 268.28
_chemical_name_systematic
;
2-(Benzotriazol-1-ylmethylamino)benzoic acid
;
_space_group_IT_number 14
_symmetry_cell_setting monoclinic
_symmetry_space_group_name_Hall '-P 2ybc'
_symmetry_space_group_name_H-M 'P 1 21/c 1'
_atom_sites_solution_hydrogens geom
_atom_sites_solution_primary direct
_atom_sites_solution_secondary difmap
_audit_creation_method SHELXL-97
_cell_angle_alpha 90.00
_cell_angle_beta 97.671(7)
_cell_angle_gamma 90.00
_cell_formula_units_Z 4
_cell_length_a 10.225(6)
_cell_length_b 15.669(8)
_cell_length_c 8.098(4)
_cell_measurement_reflns_used 1098
_cell_measurement_temperature 291(2)
_cell_measurement_theta_max 21.94
_cell_measurement_theta_min 2.39
_cell_volume 1285.8(12)
_computing_cell_refinement 'SAINT (Bruker, 2007)'
_computing_data_collection 'SMART (Bruker, 2007)'
_computing_data_reduction 'SAINT (Bruker, 2007)'
_computing_molecular_graphics 'SHELXTL (Sheldrick, 2008)'
_computing_publication_material 'SHELXTL (Sheldrick, 2008)'
_computing_structure_refinement 'SHELXL97 (Sheldrick, 2008)'
_computing_structure_solution 'SHELXS97 (Sheldrick, 2008)'
_diffrn_ambient_temperature 291(2)
_diffrn_measured_fraction_theta_full 0.999
_diffrn_measured_fraction_theta_max 0.999
_diffrn_measurement_device_type 'Bruker SMART CCD area-detector'
_diffrn_measurement_method '\f and \w'
_diffrn_radiation_monochromator graphite
_diffrn_radiation_source 'fine-focus sealed tube'
_diffrn_radiation_type MoK\a
_diffrn_radiation_wavelength 0.71073
_diffrn_reflns_av_R_equivalents 0.0530
_diffrn_reflns_av_sigmaI/netI 0.0455
_diffrn_reflns_limit_h_max 12
_diffrn_reflns_limit_h_min -12
_diffrn_reflns_limit_k_max 18
_diffrn_reflns_limit_k_min -18
_diffrn_reflns_limit_l_max 9
_diffrn_reflns_limit_l_min -9
_diffrn_reflns_number 9692
_diffrn_reflns_theta_full 25.50
_diffrn_reflns_theta_max 25.50
_diffrn_reflns_theta_min 2.39
_diffrn_standards_decay_% 0
_diffrn_standards_number 0
_exptl_absorpt_coefficient_mu 0.097
_exptl_absorpt_correction_T_max 0.9930
_exptl_absorpt_correction_T_min 0.9817
_exptl_absorpt_correction_type multi-scan
_exptl_absorpt_process_details '(SADABS; Sheldrick, 1996)'
_exptl_crystal_colour colourless
_exptl_crystal_density_diffrn 1.386
_exptl_crystal_density_method 'not measured'
_exptl_crystal_description block
_exptl_crystal_F_000 560
_exptl_crystal_size_max 0.19
_exptl_crystal_size_mid 0.16
_exptl_crystal_size_min 0.07
_refine_diff_density_max 0.143
_refine_diff_density_min -0.167
_refine_ls_extinction_method none
_refine_ls_goodness_of_fit_ref 1.019
_refine_ls_hydrogen_treatment mixed
_refine_ls_matrix_type full
_refine_ls_number_parameters 186
_refine_ls_number_reflns 2388
_refine_ls_number_restraints 0
_refine_ls_restrained_S_all 1.019
_refine_ls_R_factor_all 0.0936
_refine_ls_R_factor_gt 0.0473
_refine_ls_shift/su_max 0.000
_refine_ls_shift/su_mean 0.000
_refine_ls_structure_factor_coef Fsqd
_refine_ls_weighting_details 'calc w=1/[\s^2^(Fo^2^)+(0.0885P)^2^+0.2074P] where P=(Fo^2^+2Fc^2^)/3'
_refine_ls_weighting_scheme calc
_refine_ls_wR_factor_gt 0.0960
_refine_ls_wR_factor_ref 0.1173
_reflns_number_gt 1438
_reflns_number_total 2388
_reflns_threshold_expression I>2\s(I)
_cod_data_source_file su2045.cif
_cod_data_source_block I
_cod_depositor_comments
;
The following automatic conversions were performed:
'_symmetry_cell_setting' value 'Monoclinic' changed to 'monoclinic'
according to '/home/saulius/struct/CIF-dictionaries/cif_core.dic'
dictionary named 'cif_core.dic' version 2.4.1 from 2010-06-29.

Automatic conversion script
Id: cif_fix_enum 1527 2010-12-29 10:47:43Z saulius 

The following automatic conversions were performed:

'_symmetry_cell_setting' value 'Monoclinic' changed to 'monoclinic'
according to /home/saulius/struct/CIF-dictionaries/cif_core.dic
dictionary named 'cif_core.dic' version 2.4.1 from 2010-06-29.

Automatic conversion script
Id: cif_fix_values 1715 2011-07-08 13:25:40Z adriana 
;
_cod_original_sg_symbol_H-M 'P 21/c'
_cod_database_code 2218014
_cod_database_fobs_code 2218014

loop_
_symmetry_equiv_pos_as_xyz
'x, y, z'
'-x, y+1/2, -z+1/2'
'-x, -y, -z'
'x, -y-1/2, z-1/2'

loop_
_atom_site_type_symbol
_atom_site_label
_atom_site_fract_x
_atom_site_fract_y
_atom_site_fract_z
_atom_site_U_iso_or_equiv
_atom_site_adp_type
_atom_site_calc_flag
_atom_site_refinement_flags
_atom_site_occupancy
O O1 0.37616(15) 0.01777(11) 0.3049(2) 0.0594(5) Uani d . 1
O O2 0.23657(15) 0.05486(12) 0.0817(2) 0.0609(5) Uani d . 1
H H2 0.1845 0.0294 0.1327 0.091 Uiso calc R 1
N N1 0.85744(16) 0.01883(12) 0.3449(2) 0.0414(5) Uani d . 1
N N2 0.95246(18) 0.05227(13) 0.2642(2) 0.0511(5) Uani d . 1
N N3 1.02834(18) -0.00961(14) 0.2240(2) 0.0539(6) Uani d . 1
N N4 0.62976(19) 0.06560(14) 0.3142(3) 0.0488(6) Uani d . 1
C C1 0.8708(2) -0.06775(14) 0.3566(3) 0.0393(5) Uani d . 1
C C2 0.8006(2) -0.13078(16) 0.4280(3) 0.0506(6) Uani d . 1
H H2A 0.7279 -0.1185 0.4818 0.061 Uiso calc R 1
C C3 0.8460(3) -0.21219(17) 0.4134(3) 0.0635(8) Uani d . 1
H H3 0.8022 -0.2567 0.4586 0.076 Uiso calc R 1
C C4 0.9558(3) -0.23133(19) 0.3332(4) 0.0723(9) Uani d . 1
H H4 0.9827 -0.2878 0.3270 0.087 Uiso calc R 1
C C5 1.0235(3) -0.16907(19) 0.2644(4) 0.0657(8) Uani d . 1
H H5 1.0957 -0.1820 0.2103 0.079 Uiso calc R 1
C C6 0.9808(2) -0.08513(16) 0.2776(3) 0.0462(6) Uani d . 1
C C7 0.7583(2) 0.07434(15) 0.4056(3) 0.0479(6) Uani d . 1
H H7A 0.7538 0.0612 0.5218 0.057 Uiso calc R 1
H H7B 0.7864 0.1333 0.3995 0.057 Uiso calc R 1
C C8 0.5883(2) 0.10492(13) 0.1642(3) 0.0377(5) Uani d . 1
C C9 0.6766(2) 0.15121(14) 0.0805(3) 0.0488(6) Uani d . 1
H H9 0.7650 0.1547 0.1257 0.059 Uiso calc R 1
C C10 0.6343(2) 0.19133(15) -0.0668(3) 0.0578(7) Uani d . 1
H H10 0.6946 0.2223 -0.1192 0.069 Uiso calc R 1
C C11 0.5051(3) 0.18711(16) -0.1397(3) 0.0595(7) Uani d . 1
H H11 0.4774 0.2150 -0.2396 0.071 Uiso calc R 1
C C12 0.4182(2) 0.14051(15) -0.0609(3) 0.0489(6) Uani d . 1
H H12 0.3310 0.1361 -0.1103 0.059 Uiso calc R 1
C C13 0.4559(2) 0.09968(13) 0.0902(3) 0.0372(5) Uani d . 1
C C14 0.3554(2) 0.05360(15) 0.1695(3) 0.0441(6) Uani d . 1
H H4D 0.568(2) 0.0420(16) 0.360(3) 0.068(9) Uiso d . 1

loop_
_atom_site_aniso_label
_atom_site_aniso_U_11
_atom_site_aniso_U_22
_atom_site_aniso_U_33
_atom_site_aniso_U_12
_atom_site_aniso_U_13
_atom_site_aniso_U_23
O1 0.0421(10) 0.0791(13) 0.0586(12) -0.0032(9) 0.0122(9) 0.0203(10)
O2 0.0344(9) 0.0840(14) 0.0641(12) -0.0085(9) 0.0054(9) 0.0151(10)
N1 0.0287(10) 0.0482(12) 0.0475(12) -0.0040(9) 0.0062(9) 0.0045(9)
N2 0.0332(11) 0.0629(14) 0.0563(13) -0.0067(10) 0.0030(10) 0.0090(11)
N3 0.0342(11) 0.0726(15) 0.0552(13) -0.0018(11) 0.0078(10) 0.0039(11)
N4 0.0306(11) 0.0626(14) 0.0532(14) -0.0003(10) 0.0050(10) 0.0160(11)
C1 0.0350(12) 0.0427(14) 0.0385(13) -0.0007(11) -0.0010(10) -0.0001(11)
C2 0.0447(14) 0.0559(16) 0.0507(16) -0.0061(13) 0.0050(12) 0.0067(13)
C3 0.0670(19) 0.0527(18) 0.0670(19) -0.0078(15) -0.0056(15) 0.0064(14)
C4 0.077(2) 0.0529(18) 0.082(2) 0.0130(16) -0.0071(18) -0.0084(16)
C5 0.0532(17) 0.073(2) 0.070(2) 0.0111(15) 0.0053(14) -0.0125(16)
C6 0.0351(13) 0.0555(16) 0.0465(15) -0.0006(12) 0.0000(11) -0.0029(12)
C7 0.0418(14) 0.0496(15) 0.0520(15) 0.0025(12) 0.0055(11) 0.0017(12)
C8 0.0368(12) 0.0336(12) 0.0436(14) 0.0024(10) 0.0094(11) 0.0011(10)
C9 0.0360(13) 0.0501(15) 0.0611(17) -0.0038(11) 0.0100(12) 0.0061(13)
C10 0.0503(16) 0.0570(17) 0.0695(19) -0.0034(13) 0.0205(14) 0.0208(14)
C11 0.0541(17) 0.0657(18) 0.0584(17) -0.0023(14) 0.0061(13) 0.0207(14)
C12 0.0406(13) 0.0565(16) 0.0488(15) -0.0017(12) 0.0030(12) 0.0026(13)
C13 0.0320(12) 0.0379(13) 0.0429(14) 0.0023(10) 0.0096(10) -0.0019(10)
C14 0.0360(13) 0.0460(15) 0.0512(16) 0.0025(11) 0.0088(12) -0.0011(12)

loop_
_atom_type_symbol
_atom_type_description
_atom_type_scat_dispersion_real
_atom_type_scat_dispersion_imag
_atom_type_scat_source
C C 0.0033 0.0016 'International Tables Vol C Tables 4.2.6.8 and 6.1.1.4'
H H 0.0000 0.0000 'International Tables Vol C Tables 4.2.6.8 and 6.1.1.4'
N N 0.0061 0.0033 'International Tables Vol C Tables 4.2.6.8 and 6.1.1.4'
O O 0.0106 0.0060 'International Tables Vol C Tables 4.2.6.8 and 6.1.1.4'

loop_
_geom_angle_atom_site_label_1
_geom_angle_atom_site_label_2
_geom_angle_atom_site_label_3
_geom_angle
C14 O2 H2 109.5
N2 N1 C1 110.39(18)
N2 N1 C7 120.44(19)
C1 N1 C7 129.17(18)
N3 N2 N1 108.78(18)
N2 N3 C6 108.27(18)
C8 N4 C7 124.7(2)
C8 N4 H4D 114.7(18)
C7 N4 H4D 119.7(18)
N1 C1 C2 133.0(2)
N1 C1 C6 104.0(2)
C2 C1 C6 123.0(2)
C3 C2 C1 115.2(2)
C3 C2 H2A 122.4
C1 C2 H2A 122.4
C2 C3 C4 122.8(3)
C2 C3 H3 118.6
C4 C3 H3 118.6
C5 C4 C3 121.3(3)
C5 C4 H4 119.3
C3 C4 H4 119.3
C4 C5 C6 117.7(3)
C4 C5 H5 121.2
C6 C5 H5 121.2
N3 C6 C1 108.6(2)
N3 C6 C5 131.4(2)
C1 C6 C5 120.0(2)
N4 C7 N1 113.5(2)
N4 C7 H7A 108.9
N1 C7 H7A 108.9
N4 C7 H7B 108.9
N1 C7 H7B 108.9
H7A C7 H7B 107.7
N4 C8 C9 121.1(2)
N4 C8 C13 121.0(2)
C9 C8 C13 118.0(2)
C10 C9 C8 120.7(2)
C10 C9 H9 119.6
C8 C9 H9 119.6
C9 C10 C11 121.8(2)
C9 C10 H10 119.1
C11 C10 H10 119.1
C12 C11 C10 118.1(2)
C12 C11 H11 121.0
C10 C11 H11 121.0
C11 C12 C13 122.3(2)
C11 C12 H12 118.9
C13 C12 H12 118.9
C12 C13 C8 119.1(2)
C12 C13 C14 118.8(2)
C8 C13 C14 122.1(2)
O1 C14 O2 121.7(2)
O1 C14 C13 124.6(2)
O2 C14 C13 113.8(2)

loop_
_geom_bond_atom_site_label_1
_geom_bond_atom_site_label_2
_geom_bond_distance
O1 C14 1.225(3)
O2 C14 1.323(3)
O2 H2 0.8200
N1 N2 1.347(2)
N1 C1 1.365(3)
N1 C7 1.470(3)
N2 N3 1.310(3)
N3 C6 1.371(3)
N4 C8 1.377(3)
N4 C7 1.426(3)
N4 H4D 0.86(2)
C1 C2 1.391(3)
C1 C6 1.393(3)
C2 C3 1.368(3)
C2 H2A 0.9300
C3 C4 1.402(4)
C3 H3 0.9300
C4 C5 1.358(4)
C4 H4 0.9300
C5 C6 1.394(4)
C5 H5 0.9300
C7 H7A 0.9700
C7 H7B 0.9700
C8 C9 1.402(3)
C8 C13 1.408(3)
C9 C10 1.367(3)
C9 H9 0.9300
C10 C11 1.375(3)
C10 H10 0.9300
C11 C12 1.372(3)
C11 H11 0.9300
C12 C13 1.389(3)
C12 H12 0.9300
C13 C14 1.472(3)

loop_
_geom_hbond_atom_site_label_D
_geom_hbond_atom_site_label_H
_geom_hbond_atom_site_label_A
_geom_hbond_site_symmetry_A
_geom_hbond_distance_DH
_geom_hbond_distance_HA
_geom_hbond_distance_DA
_geom_hbond_angle_DHA
N4 H4D O1 1_555 0.86(2) 1.99(3) 2.691(3) 138(2)
O2 H2 N3 1_455 0.82 1.95 2.746(3) 164.9
C7 H7A O1 3_656 0.97 2.40 3.214(3) 141
C12 H12 Cg2 3_655 0.93 2.9367 3.836(3) 163.02

loop_
_geom_torsion_atom_site_label_1
_geom_torsion_atom_site_label_2
_geom_torsion_atom_site_label_3
_geom_torsion_atom_site_label_4
_geom_torsion
C1 N1 N2 N3 -0.6(2)
C7 N1 N2 N3 179.61(18)
N1 N2 N3 C6 0.8(2)
N2 N1 C1 C2 179.3(2)
C7 N1 C1 C2 -0.9(4)
N2 N1 C1 C6 0.1(2)
C7 N1 C1 C6 179.9(2)
N1 C1 C2 C3 -179.9(2)
C6 C1 C2 C3 -0.9(3)
C1 C2 C3 C4 0.3(4)
C2 C3 C4 C5 -0.2(4)
C3 C4 C5 C6 0.6(4)
N2 N3 C6 C1 -0.8(2)
N2 N3 C6 C5 179.0(2)
N1 C1 C6 N3 0.4(2)
C2 C1 C6 N3 -178.9(2)
N1 C1 C6 C5 -179.4(2)
C2 C1 C6 C5 1.3(3)
C4 C5 C6 N3 179.1(2)
C4 C5 C6 C1 -1.2(4)
C8 N4 C7 N1 -81.5(3)
N2 N1 C7 N4 109.0(2)
C1 N1 C7 N4 -70.8(3)
C7 N4 C8 C9 6.5(3)
C7 N4 C8 C13 -173.6(2)
N4 C8 C9 C10 -178.8(2)
C13 C8 C9 C10 1.3(3)
C8 C9 C10 C11 -0.9(4)
C9 C10 C11 C12 -0.5(4)
C10 C11 C12 C13 1.5(4)
C11 C12 C13 C8 -1.1(3)
C11 C12 C13 C14 177.8(2)
N4 C8 C13 C12 179.8(2)
C9 C8 C13 C12 -0.3(3)
N4 C8 C13 C14 1.0(3)
C9 C8 C13 C14 -179.1(2)
C12 C13 C14 O1 -177.4(2)
C8 C13 C14 O1 1.4(3)
C12 C13 C14 O2 1.6(3)
C8 C13 C14 O2 -179.6(2)

loop_
_cod_related_entry_id
_cod_related_entry_database
_cod_related_entry_code
1 ChemSpider 590168
